data_9008489
loop_
_publ_author_name
'Wyckoff, R. W. G.'

_publ_section_title
;
 Second edition. Interscience Publishers, New York, New York
 Sample at T = 450 C
 Hexagonal closest packed, hcp, structure
;
_journal_name_full 'Crystal Structures'
_journal_page_first 7
_journal_page_last 83
_journal_volume 1
_journal_year 1963
_chemical_formula_sum Ca
_chemical_name_common Calcium-beta
_chemical_name_mineral Calcium-beta
_space_group_IT_number 194
_symmetry_space_group_name_Hall '-P 6c 2c'
_symmetry_space_group_name_H-M 'P 63/m m c'
_cell_angle_alpha 90
_cell_angle_beta 90
_cell_angle_gamma 120
_cell_length_a 3.98
_cell_length_b 3.98
_cell_length_c 6.52
_cell_formula_units_Z 2
_cell_volume 89.443
_database_code_amcsd 0011166
_diffrn_ambient_temperature 723.15
_exptl_crystal_density_diffrn 1.488
_cod_database_code 9008489

loop_
_space_group_symop_operation_xyz
x,y,z
-x,-x+y,1/2+z
x,x-y,1/2-z
-x+y,-x,1/2-z
x-y,x,1/2+z
-y,-x,z
y,x,-z
y,-x+y,-z
-y,x-y,z
x-y,-y,1/2+z
-x+y,y,1/2-z
x,y,1/2-z
-x,-y,1/2+z
x,x-y,z
-x,-x+y,-z
x-y,x,-z
-x+y,-x,z
y,x,1/2+z
-y,-x,1/2-z
-y,x-y,1/2-z
y,-x+y,1/2+z
-x+y,y,z
x-y,-y,-z
-x,-y,-z

loop_
_atom_site_label
_atom_site_fract_x
_atom_site_fract_y
_atom_site_fract_z
Ca 0.33333 0.66667 0.25000

loop_
_cod_related_entry_id
_cod_related_entry_database
_cod_related_entry_code
1 ChemSpider 4573905
2 AMCSD 0011166
